data_4120901
loop_
_publ_author_name
'Olaf Cuss\'o'
'Isaac Garcia-Bosch'
'Xavi Ribas'
'Julio Lloret-Fillol'
'Miquel Costas'

_publ_section_title
;
 Asymmetric Epoxidation with H2O2 by Manipulating the Electronic
 Properties of Non-heme Iron Catalysts
;
_journal_name_full 'Journal of the American Chemical Society'
_journal_page_first 14871
_journal_page_last 14878
_journal_paper_doi 10.1021/ja4078446
_journal_volume 135
_journal_year 2013
_chemical_absolute_configuration ad
_chemical_formula_moiety 'C24 H30 F6 Fe N4 O8 S2'
_chemical_formula_sum 'C24 H30 F6 Fe N4 O8 S2'
_chemical_formula_weight 736.49
_chemical_name_systematic
; 
 ? 
;
_space_group_IT_number 19
_symmetry_cell_setting orthorhombic
_symmetry_space_group_name_Hall 'P 2ac 2ab'
_symmetry_space_group_name_H-M 'P 21 21 21'
_atom_sites_solution_hydrogens geom
_atom_sites_solution_primary direct
_atom_sites_solution_secondary difmap
_audit_creation_method SHELXL-97
_cell_angle_alpha 90.00
_cell_angle_beta 90.00
_cell_angle_gamma 90.00
_cell_formula_units_Z 4
_cell_length_a 11.308(11)
_cell_length_b 14.627(14)
_cell_length_c 18.670(18)
_cell_measurement_reflns_used 6363
_cell_measurement_temperature 100(2)
_cell_measurement_theta_max 27.93
_cell_measurement_theta_min 2.28
_cell_volume 3088(5)
_computing_cell_refinement 'Bruker SMART'
_computing_data_collection 'Bruker SMART'
_computing_data_reduction 'Bruker SAINT'
_computing_molecular_graphics 'Bruker SHELXTL'
_computing_publication_material 'Bruker SHELXTL'
_computing_structure_refinement 'SHELXL-97 (Sheldrick, 1997)'
_computing_structure_solution 'SHELXS-97 (Sheldrick, 1990)'
_diffrn_ambient_temperature 100(2)
_diffrn_measured_fraction_theta_full 0.993
_diffrn_measured_fraction_theta_max 0.993
_diffrn_measurement_device_type 'CCD area detector'
_diffrn_measurement_method 'phi and omega scans'
_diffrn_radiation_monochromator graphite
_diffrn_radiation_source 'fine-focus sealed tube'
_diffrn_radiation_type MoK\a
_diffrn_radiation_wavelength 0.71073
_diffrn_reflns_av_R_equivalents 0.0396
_diffrn_reflns_av_sigmaI/netI 0.0253
_diffrn_reflns_limit_h_max 14
_diffrn_reflns_limit_h_min -14
_diffrn_reflns_limit_k_max 19
_diffrn_reflns_limit_k_min -19
_diffrn_reflns_limit_l_max 24
_diffrn_reflns_limit_l_min -24
_diffrn_reflns_number 47753
_diffrn_reflns_theta_full 28.19
_diffrn_reflns_theta_max 28.19
_diffrn_reflns_theta_min 2.18
_exptl_absorpt_coefficient_mu 0.712
_exptl_absorpt_correction_T_max 1.0
_exptl_absorpt_correction_T_min 0.853385
_exptl_absorpt_correction_type empirical
_exptl_absorpt_process_details 'SADABS V2.10 BRUKER 2001'
_exptl_crystal_colour colorless
_exptl_crystal_density_diffrn 1.584
_exptl_crystal_description block
_exptl_crystal_F_000 1512
_exptl_crystal_size_max 0.30
_exptl_crystal_size_mid 0.30
_exptl_crystal_size_min 0.20
_refine_diff_density_max 0.370
_refine_diff_density_min -0.181
_refine_diff_density_rms 0.054
_refine_ls_abs_structure_details 'Flack H D (1983), Acta Cryst. A39, 876-881'
_refine_ls_abs_structure_Flack 0.007(8)
_refine_ls_extinction_method none
_refine_ls_goodness_of_fit_ref 1.060
_refine_ls_hydrogen_treatment constr
_refine_ls_matrix_type full
_refine_ls_number_parameters 406
_refine_ls_number_reflns 7537
_refine_ls_number_restraints 0
_refine_ls_restrained_S_all 1.060
_refine_ls_R_factor_all 0.0288
_refine_ls_R_factor_gt 0.0267
_refine_ls_shift/su_max 0.001
_refine_ls_shift/su_mean 0.000
_refine_ls_structure_factor_coef Fsqd
_refine_ls_weighting_details 'calc w=1/[\s^2^(Fo^2^)+(0.0353P)^2^+0.6193P] where P=(Fo^2^+2Fc^2^)/3'
_refine_ls_weighting_scheme calc
_refine_ls_wR_factor_gt 0.0638
_refine_ls_wR_factor_ref 0.0650
_reflns_number_gt 7223
_reflns_number_total 7537
_reflns_threshold_expression >2sigma(I)
_cod_data_source_file ja4078446_si_002.cif
_cod_data_source_block cmepdpfe
_cod_database_code 4120901

loop_
_symmetry_equiv_pos_as_xyz
'x, y, z'
'-x+1/2, -y, z+1/2'
'-x, y+1/2, -z+1/2'
'x+1/2, -y+1/2, -z'

loop_
_atom_site_label
_atom_site_type_symbol
_atom_site_fract_x
_atom_site_fract_y
_atom_site_fract_z
_atom_site_U_iso_or_equiv
_atom_site_adp_type
_atom_site_occupancy
_atom_site_symmetry_multiplicity
_atom_site_calc_flag
_atom_site_refinement_flags
Fe1 Fe 0.22775(2) 0.452775(15) 0.236308(12) 0.01467(6) Uani 1 1 d .
S1 S 0.29666(4) 0.64135(3) 0.33948(2) 0.01963(9) Uani 1 1 d .
O1 O 0.68601(11) 0.45738(9) 0.04971(7) 0.0224(3) Uani 1 1 d .
N1 N 0.38598(13) 0.47276(9) 0.17595(8) 0.0175(3) Uani 1 1 d .
F1 F 0.39995(12) 0.57061(9) 0.45330(6) 0.0389(3) Uani 1 1 d .
C1 C 0.39504(16) 0.51528(12) 0.11213(10) 0.0225(4) Uani 1 1 d .
H1A H 0.3291 0.5492 0.0953 0.027 Uiso 1 1 calc R
S2 S 0.04103(4) 0.59858(3) 0.16391(2) 0.01826(9) Uani 1 1 d .
O2 O -0.28053(11) 0.38262(9) 0.35967(7) 0.0238(3) Uani 1 1 d .
N2 N 0.34734(12) 0.35076(9) 0.28606(7) 0.0155(3) Uani 1 1 d .
F2 F 0.44603(14) 0.71118(9) 0.43221(8) 0.0478(4) Uani 1 1 d .
C2 C 0.49430(16) 0.51204(13) 0.07040(10) 0.0228(4) Uani 1 1 d .
H2A H 0.4971 0.5438 0.0260 0.027 Uiso 1 1 calc R
O3 O 0.28345(11) 0.54599(8) 0.31677(6) 0.0211(2) Uani 1 1 d .
F3 F 0.51902(10) 0.60283(9) 0.36740(7) 0.0376(3) Uani 1 1 d .
C3 C 0.59192(14) 0.46115(12) 0.09407(9) 0.0188(3) Uani 1 1 d .
N3 N 0.16161(13) 0.32754(9) 0.18391(7) 0.0165(3) Uani 1 1 d .
N4 N 0.06200(13) 0.42995(9) 0.29038(8) 0.0170(3) Uani 1 1 d .
F4 F 0.05786(15) 0.62011(9) 0.02540(6) 0.0457(4) Uani 1 1 d .
C4 C 0.58504(14) 0.41753(11) 0.16022(9) 0.0173(3) Uani 1 1 d .
H4A H 0.6499 0.3831 0.1782 0.021 Uiso 1 1 calc R
O4 O 0.20162(13) 0.67378(10) 0.38353(9) 0.0370(4) Uani 1 1 d .
O5 O 0.33992(13) 0.70219(9) 0.28566(8) 0.0331(3) Uani 1 1 d .
C5 C 0.48108(15) 0.42554(11) 0.19937(9) 0.0165(3) Uani 1 1 d .
F5 F -0.01034(14) 0.73834(9) 0.08152(8) 0.0463(3) Uani 1 1 d .
O6 O 0.13265(11) 0.52830(8) 0.15477(7) 0.0216(3) Uani 1 1 d .
C6 C 0.78705(15) 0.40543(12) 0.07393(10) 0.0231(3) Uani 1 1 d .
H6A H 0.8493 0.4076 0.0375 0.035 Uiso 1 1 calc R
H6B H 0.7635 0.3418 0.0821 0.035 Uiso 1 1 calc R
H6C H 0.8169 0.4317 0.1187 0.035 Uiso 1 1 calc R
F6 F 0.17572(12) 0.70628(9) 0.08597(7) 0.0378(3) Uani 1 1 d .
O7 O -0.07766(12) 0.56597(10) 0.15390(9) 0.0358(3) Uani 1 1 d .
C7 C 0.47009(14) 0.38440(11) 0.27331(9) 0.0175(3) Uani 1 1 d .
H7A H 0.5265 0.3330 0.2782 0.021 Uiso 1 1 calc R
H7B H 0.4904 0.4310 0.3097 0.021 Uiso 1 1 calc R
O8 O 0.06059(12) 0.65775(8) 0.22395(7) 0.0253(3) Uani 1 1 d .
C8 C 0.32828(17) 0.33022(12) 0.36339(9) 0.0208(3) Uani 1 1 d .
H8A H 0.2428 0.3264 0.3744 0.025 Uiso 1 1 calc R
H8B H 0.3643 0.3781 0.3938 0.025 Uiso 1 1 calc R
C9 C 0.38873(19) 0.23767(13) 0.37592(10) 0.0266(4) Uani 1 1 d .
H9A H 0.3520 0.2049 0.4166 0.032 Uiso 1 1 calc R
H9B H 0.4741 0.2457 0.3858 0.032 Uiso 1 1 calc R
C10 C 0.36930(17) 0.18551(12) 0.30526(10) 0.0229(4) Uani 1 1 d .
H10A H 0.3067 0.1387 0.3109 0.027 Uiso 1 1 calc R
H10B H 0.4431 0.1550 0.2897 0.027 Uiso 1 1 calc R
C11 C 0.33125(15) 0.25942(10) 0.25022(9) 0.0168(3) Uani 1 1 d .
H11A H 0.3836 0.2559 0.2071 0.020 Uiso 1 1 calc R
C12 C 0.20212(15) 0.24703(10) 0.22721(9) 0.0171(3) Uani 1 1 d .
H12A H 0.1508 0.2400 0.2705 0.021 Uiso 1 1 calc R
C13 C 0.18761(17) 0.16285(12) 0.17778(10) 0.0231(4) Uani 1 1 d .
H13A H 0.2555 0.1206 0.1832 0.028 Uiso 1 1 calc R
H13B H 0.1139 0.1294 0.1893 0.028 Uiso 1 1 calc R
C14 C 0.1826(2) 0.20179(13) 0.10111(11) 0.0303(4) Uani 1 1 d .
H14A H 0.1047 0.1895 0.0789 0.036 Uiso 1 1 calc R
H14B H 0.2452 0.1744 0.0708 0.036 Uiso 1 1 calc R
C15 C 0.20269(16) 0.30544(12) 0.11021(9) 0.0223(4) Uani 1 1 d .
H15A H 0.2875 0.3207 0.1046 0.027 Uiso 1 1 calc R
H15B H 0.1567 0.3402 0.0742 0.027 Uiso 1 1 calc R
C16 C 0.03010(15) 0.33360(11) 0.18531(9) 0.0182(3) Uani 1 1 d .
H16A H -0.0039 0.2717 0.1793 0.022 Uiso 1 1 calc R
H16B H 0.0028 0.3718 0.1448 0.022 Uiso 1 1 calc R
C17 C -0.01383(14) 0.37444(10) 0.25491(9) 0.0157(3) Uani 1 1 d .
C18 C -0.12793(15) 0.35792(11) 0.27780(9) 0.0178(3) Uani 1 1 d .
H18A H -0.1787 0.3185 0.2515 0.021 Uiso 1 1 calc R
C19 C -0.16712(14) 0.40043(11) 0.34036(9) 0.0180(3) Uani 1 1 d .
C20 C -0.09001(14) 0.45732(11) 0.37814(9) 0.0174(3) Uani 1 1 d .
H20A H -0.1141 0.4867 0.4211 0.021 Uiso 1 1 calc R
C21 C 0.02307(14) 0.46956(11) 0.35068(9) 0.0165(3) Uani 1 1 d .
H21A H 0.0759 0.5082 0.3761 0.020 Uiso 1 1 calc R
C22 C -0.31891(17) 0.41720(15) 0.42753(11) 0.0297(4) Uani 1 1 d .
H22A H -0.4017 0.4001 0.4355 0.045 Uiso 1 1 calc R
H22B H -0.3117 0.4840 0.4279 0.045 Uiso 1 1 calc R
H22C H -0.2697 0.3913 0.4656 0.045 Uiso 1 1 calc R
C23 C 0.42176(18) 0.63081(13) 0.40156(10) 0.0271(4) Uani 1 1 d .
C24 C 0.06801(19) 0.66965(13) 0.08513(10) 0.0284(4) Uani 1 1 d .

loop_
_atom_site_aniso_label
_atom_site_aniso_U_11
_atom_site_aniso_U_22
_atom_site_aniso_U_33
_atom_site_aniso_U_23
_atom_site_aniso_U_13
_atom_site_aniso_U_12
Fe1 0.01513(10) 0.01185(10) 0.01703(11) -0.00067(9) -0.00064(9) 0.00012(8)
S1 0.0197(2) 0.01334(17) 0.0258(2) -0.00308(16) -0.00371(16) -0.00061(15)
O1 0.0182(6) 0.0255(6) 0.0234(6) 0.0045(5) 0.0034(5) 0.0043(5)
N1 0.0189(7) 0.0141(6) 0.0196(7) 0.0014(5) 0.0014(5) 0.0003(5)
F1 0.0545(8) 0.0367(7) 0.0256(6) 0.0065(5) -0.0087(6) -0.0030(6)
C1 0.0210(8) 0.0208(8) 0.0258(9) 0.0057(7) -0.0005(7) 0.0047(7)
S2 0.01632(18) 0.01383(18) 0.0246(2) -0.00092(16) -0.00198(16) 0.00155(14)
O2 0.0152(6) 0.0293(7) 0.0269(6) -0.0055(5) 0.0006(5) -0.0013(5)
N2 0.0177(7) 0.0129(6) 0.0158(6) 0.0001(5) 0.0005(5) -0.0006(5)
F2 0.0604(9) 0.0281(6) 0.0551(8) -0.0121(6) -0.0290(7) -0.0063(6)
C2 0.0235(9) 0.0222(8) 0.0225(8) 0.0056(7) -0.0002(7) 0.0024(7)
O3 0.0235(6) 0.0149(5) 0.0250(6) -0.0033(5) -0.0025(5) -0.0005(5)
F3 0.0224(6) 0.0427(7) 0.0478(7) 0.0038(6) -0.0070(5) 0.0012(5)
C3 0.0165(7) 0.0170(8) 0.0230(8) -0.0009(7) 0.0008(6) -0.0013(6)
N3 0.0179(7) 0.0150(6) 0.0165(6) -0.0013(5) -0.0004(5) 0.0003(5)
N4 0.0183(7) 0.0135(6) 0.0191(6) 0.0005(5) -0.0025(6) 0.0004(5)
F4 0.0782(10) 0.0387(7) 0.0203(5) -0.0022(5) -0.0144(6) 0.0053(7)
C4 0.0159(7) 0.0149(7) 0.0212(8) -0.0002(6) -0.0025(6) 0.0009(6)
O4 0.0298(8) 0.0341(8) 0.0473(9) -0.0162(7) 0.0021(7) 0.0070(6)
O5 0.0348(8) 0.0236(7) 0.0408(8) 0.0108(6) -0.0115(7) -0.0074(6)
C5 0.0176(8) 0.0118(7) 0.0200(8) -0.0013(6) -0.0029(6) -0.0015(6)
F5 0.0598(9) 0.0287(7) 0.0504(8) 0.0086(6) -0.0138(7) 0.0175(6)
O6 0.0225(6) 0.0202(6) 0.0222(6) 0.0016(5) 0.0009(5) 0.0067(5)
C6 0.0179(8) 0.0240(8) 0.0275(9) 0.0028(7) 0.0017(7) 0.0039(7)
F6 0.0482(8) 0.0302(6) 0.0350(6) 0.0079(5) 0.0064(6) -0.0077(6)
O7 0.0201(6) 0.0287(7) 0.0588(10) -0.0090(7) -0.0037(7) -0.0012(5)
C7 0.0174(8) 0.0168(7) 0.0182(8) 0.0009(6) -0.0025(6) -0.0006(6)
O8 0.0304(7) 0.0203(6) 0.0254(6) -0.0028(5) 0.0024(5) 0.0003(5)
C8 0.0269(9) 0.0196(8) 0.0160(7) 0.0009(7) 0.0013(7) 0.0018(7)
C9 0.0349(10) 0.0237(9) 0.0212(9) 0.0057(7) -0.0007(8) 0.0054(8)
C10 0.0242(9) 0.0150(8) 0.0294(9) 0.0053(7) -0.0005(7) 0.0033(7)
C11 0.0189(8) 0.0119(7) 0.0194(8) -0.0014(6) 0.0002(6) 0.0014(6)
C12 0.0196(8) 0.0121(7) 0.0197(8) -0.0011(6) 0.0000(6) -0.0014(6)
C13 0.0258(9) 0.0147(7) 0.0288(9) -0.0061(7) 0.0020(7) -0.0011(6)
C14 0.0402(11) 0.0246(9) 0.0260(9) -0.0091(8) -0.0004(8) 0.0017(8)
C15 0.0253(9) 0.0233(8) 0.0182(8) -0.0047(7) 0.0010(7) 0.0013(7)
C16 0.0179(8) 0.0162(7) 0.0203(8) -0.0018(6) -0.0026(6) -0.0011(6)
C17 0.0178(7) 0.0112(7) 0.0180(7) 0.0004(6) -0.0024(6) 0.0006(6)
C18 0.0179(8) 0.0138(7) 0.0215(8) -0.0007(6) -0.0053(6) -0.0008(6)
C19 0.0156(7) 0.0153(7) 0.0230(8) 0.0041(7) -0.0026(7) 0.0017(6)
C20 0.0207(8) 0.0146(7) 0.0171(7) 0.0004(6) -0.0004(6) 0.0016(6)
C21 0.0170(7) 0.0132(7) 0.0193(8) 0.0001(6) -0.0024(6) 0.0000(6)
C22 0.0187(9) 0.0404(11) 0.0300(9) -0.0035(9) 0.0042(8) -0.0029(8)
C23 0.0307(10) 0.0218(9) 0.0287(9) -0.0028(8) -0.0087(8) -0.0026(7)
C24 0.0398(11) 0.0206(9) 0.0248(9) 0.0006(7) -0.0074(8) 0.0049(8)

loop_
_atom_type_symbol
_atom_type_description
_atom_type_scat_dispersion_real
_atom_type_scat_dispersion_imag
_atom_type_scat_source
C C 0.0033 0.0016 'International Tables Vol C Tables 4.2.6.8 and 6.1.1.4'
H H 0.0000 0.0000 'International Tables Vol C Tables 4.2.6.8 and 6.1.1.4'
N N 0.0061 0.0033 'International Tables Vol C Tables 4.2.6.8 and 6.1.1.4'
O O 0.0106 0.0060 'International Tables Vol C Tables 4.2.6.8 and 6.1.1.4'
F F 0.0171 0.0103 'International Tables Vol C Tables 4.2.6.8 and 6.1.1.4'
S S 0.1246 0.1234 'International Tables Vol C Tables 4.2.6.8 and 6.1.1.4'
Fe Fe 0.3463 0.8444 'International Tables Vol C Tables 4.2.6.8 and 6.1.1.4'

loop_
_geom_angle_atom_site_label_1
_geom_angle_atom_site_label_2
_geom_angle_atom_site_label_3
_geom_angle
O3 Fe1 N1 92.11(7)
O3 Fe1 N4 91.49(7)
N1 Fe1 N4 176.01(6)
O3 Fe1 O6 108.47(8)
N1 Fe1 O6 88.58(8)
N4 Fe1 O6 88.65(8)
O3 Fe1 N3 161.19(5)
N1 Fe1 N3 99.43(7)
N4 Fe1 N3 77.54(6)
O6 Fe1 N3 86.77(8)
O3 Fe1 N2 87.42(8)
N1 Fe1 N2 78.59(8)
N4 Fe1 N2 103.29(8)
O6 Fe1 N2 160.06(5)
N3 Fe1 N2 80.44(8)
O5 S1 O4 117.00(11)
O5 S1 O3 115.10(10)
O4 S1 O3 113.85(9)
O5 S1 C23 103.45(11)
O4 S1 C23 104.08(12)
O3 S1 C23 100.45(8)
C3 O1 C6 116.93(14)
C1 N1 C5 117.48(15)
C1 N1 Fe1 126.41(12)
C5 N1 Fe1 115.24(12)
N1 C1 C2 123.38(16)
N1 C1 H1A 118.3
C2 C1 H1A 118.3
O8 S2 O7 116.51(9)
O8 S2 O6 113.86(9)
O7 S2 O6 114.29(10)
O8 S2 C24 105.08(11)
O7 S2 C24 103.90(10)
O6 S2 C24 100.77(9)
C19 O2 C22 116.98(14)
C8 N2 C7 110.83(13)
C8 N2 C11 103.55(13)
C7 N2 C11 109.53(13)
C8 N2 Fe1 116.95(11)
C7 N2 Fe1 106.17(11)
C11 N2 Fe1 109.71(11)
C1 C2 C3 119.00(17)
C1 C2 H2A 120.5
C3 C2 H2A 120.5
S1 O3 Fe1 147.76(8)
O1 C3 C4 124.73(15)
O1 C3 C2 116.66(16)
C4 C3 C2 118.60(16)
C15 N3 C16 109.92(13)
C15 N3 C12 103.44(14)
C16 N3 C12 110.00(13)
C15 N3 Fe1 118.97(11)
C16 N3 Fe1 106.33(10)
C12 N3 Fe1 108.01(11)
C21 N4 C17 117.51(15)
C21 N4 Fe1 127.74(11)
C17 N4 Fe1 114.50(12)
C5 C4 C3 118.38(15)
C5 C4 H4A 120.8
C3 C4 H4A 120.8
N1 C5 C4 123.13(16)
N1 C5 C7 115.71(15)
C4 C5 C7 121.11(15)
S2 O6 Fe1 128.68(9)
O1 C6 H6A 109.5
O1 C6 H6B 109.5
H6A C6 H6B 109.5
O1 C6 H6C 109.5
H6A C6 H6C 109.5
H6B C6 H6C 109.5
N2 C7 C5 110.72(13)
N2 C7 H7A 109.5
C5 C7 H7A 109.5
N2 C7 H7B 109.5
C5 C7 H7B 109.5
H7A C7 H7B 108.1
N2 C8 C9 105.13(14)
N2 C8 H8A 110.7
C9 C8 H8A 110.7
N2 C8 H8B 110.7
C9 C8 H8B 110.7
H8A C8 H8B 108.8
C8 C9 C10 104.07(15)
C8 C9 H9A 110.9
C10 C9 H9A 110.9
C8 C9 H9B 110.9
C10 C9 H9B 110.9
H9A C9 H9B 109.0
C9 C10 C11 105.17(15)
C9 C10 H10A 110.7
C11 C10 H10A 110.7
C9 C10 H10B 110.7
C11 C10 H10B 110.7
H10A C10 H10B 108.8
N2 C11 C12 110.16(13)
N2 C11 C10 106.87(15)
C12 C11 C10 111.54(14)
N2 C11 H11A 109.4
C12 C11 H11A 109.4
C10 C11 H11A 109.4
N3 C12 C11 110.43(13)
N3 C12 C13 105.72(15)
C11 C12 C13 111.23(14)
N3 C12 H12A 109.8
C11 C12 H12A 109.8
C13 C12 H12A 109.8
C14 C13 C12 105.29(16)
C14 C13 H13A 110.7
C12 C13 H13A 110.7
C14 C13 H13B 110.7
C12 C13 H13B 110.7
H13A C13 H13B 108.8
C13 C14 C15 104.80(15)
C13 C14 H14A 110.8
C15 C14 H14A 110.8
C13 C14 H14B 110.8
C15 C14 H14B 110.8
H14A C14 H14B 108.9
N3 C15 C14 105.64(15)
N3 C15 H15A 110.6
C14 C15 H15A 110.6
N3 C15 H15B 110.6
C14 C15 H15B 110.6
H15A C15 H15B 108.7
N3 C16 C17 111.47(14)
N3 C16 H16A 109.3
C17 C16 H16A 109.3
N3 C16 H16B 109.3
C17 C16 H16B 109.3
H16A C16 H16B 108.0
N4 C17 C18 123.06(16)
N4 C17 C16 116.65(15)
C18 C17 C16 120.23(15)
C17 C18 C19 118.55(15)
C17 C18 H18A 120.7
C19 C18 H18A 120.7
O2 C19 C18 115.90(15)
O2 C19 C20 124.77(16)
C18 C19 C20 119.34(16)
C21 C20 C19 117.73(16)
C21 C20 H20A 121.1
C19 C20 H20A 121.1
N4 C21 C20 123.81(15)
N4 C21 H21A 118.1
C20 C21 H21A 118.1
O2 C22 H22A 109.5
O2 C22 H22B 109.5
H22A C22 H22B 109.5
O2 C22 H22C 109.5
H22A C22 H22C 109.5
H22B C22 H22C 109.5
F1 C23 F3 107.25(17)
F1 C23 F2 108.04(17)
F3 C23 F2 107.76(17)
F1 C23 S1 111.80(14)
F3 C23 S1 111.02(15)
F2 C23 S1 110.79(14)
F6 C24 F4 107.88(18)
F6 C24 F5 107.67(18)
F4 C24 F5 107.93(17)
F6 C24 S2 111.87(13)
F4 C24 S2 110.45(15)
F5 C24 S2 110.88(15)

loop_
_geom_bond_atom_site_label_1
_geom_bond_atom_site_label_2
_geom_bond_distance
Fe1 O3 2.1242(18)
Fe1 N1 2.135(2)
Fe1 N4 2.155(2)
Fe1 O6 2.1667(18)
Fe1 N3 2.207(2)
Fe1 N2 2.2177(19)
S1 O5 1.4286(17)
S1 O4 1.4340(18)
S1 O3 1.4655(17)
S1 C23 1.835(2)
O1 C3 1.349(2)
O1 C6 1.445(2)
N1 C1 1.348(2)
N1 C5 1.351(2)
F1 C23 1.330(2)
C1 C2 1.367(3)
C1 H1A 0.9500
S2 O8 1.4334(16)
S2 O7 1.4366(19)
S2 O6 1.4693(16)
S2 C24 1.827(2)
O2 C19 1.357(2)
O2 C22 1.431(3)
N2 C8 1.490(2)
N2 C7 1.492(2)
N2 C11 1.505(2)
F2 C23 1.336(2)
C2 C3 1.403(3)
C2 H2A 0.9500
F3 C23 1.336(3)
C3 C4 1.392(3)
N3 C15 1.488(2)
N3 C16 1.490(3)
N3 C12 1.500(2)
N4 C21 1.341(2)
N4 C17 1.354(2)
F4 C24 1.335(2)
C4 C5 1.389(3)
C4 H4A 0.9500
C5 C7 1.511(3)
F5 C24 1.341(2)
C6 H6A 0.9800
C6 H6B 0.9800
C6 H6C 0.9800
F6 C24 1.331(3)
C7 H7A 0.9900
C7 H7B 0.9900
C8 C9 1.534(3)
C8 H8A 0.9900
C8 H8B 0.9900
C9 C10 1.540(3)
C9 H9A 0.9900
C9 H9B 0.9900
C10 C11 1.552(3)
C10 H10A 0.9900
C10 H10B 0.9900
C11 C12 1.533(3)
C11 H11A 1.0000
C12 C13 1.548(2)
C12 H12A 1.0000
C13 C14 1.542(3)
C13 H13A 0.9900
C13 H13B 0.9900
C14 C15 1.542(3)
C14 H14A 0.9900
C14 H14B 0.9900
C15 H15A 0.9900
C15 H15B 0.9900
C16 C17 1.514(2)
C16 H16A 0.9900
C16 H16B 0.9900
C17 C18 1.380(3)
C18 C19 1.395(3)
C18 H18A 0.9500
C19 C20 1.396(2)
C20 C21 1.389(3)
C20 H20A 0.9500
C21 H21A 0.9500
C22 H22A 0.9800
C22 H22B 0.9800
C22 H22C 0.9800

loop_
_geom_torsion_atom_site_label_1
_geom_torsion_atom_site_label_2
_geom_torsion_atom_site_label_3
_geom_torsion_atom_site_label_4
_geom_torsion
O3 Fe1 N1 C1 -110.72(16)
N4 Fe1 N1 C1 43.9(8)
O6 Fe1 N1 C1 -2.29(14)
N3 Fe1 N1 C1 84.19(16)
N2 Fe1 N1 C1 162.34(15)
O3 Fe1 N1 C5 80.29(14)
N4 Fe1 N1 C5 -125.1(7)
O6 Fe1 N1 C5 -171.28(12)
N3 Fe1 N1 C5 -84.79(14)
N2 Fe1 N1 C5 -6.64(11)
C5 N1 C1 C2 0.6(3)
Fe1 N1 C1 C2 -168.13(14)
O3 Fe1 N2 C8 56.43(12)
N1 Fe1 N2 C8 149.11(12)
N4 Fe1 N2 C8 -34.49(12)
O6 Fe1 N2 C8 -159.95(14)
N3 Fe1 N2 C8 -109.15(13)
O3 Fe1 N2 C7 -67.82(11)
N1 Fe1 N2 C7 24.86(10)
N4 Fe1 N2 C7 -158.74(10)
O6 Fe1 N2 C7 75.80(18)
N3 Fe1 N2 C7 126.60(11)
O3 Fe1 N2 C11 173.90(10)
N1 Fe1 N2 C11 -93.41(12)
N4 Fe1 N2 C11 82.98(12)
O6 Fe1 N2 C11 -42.5(2)
N3 Fe1 N2 C11 8.32(10)
N1 C1 C2 C3 0.9(3)
O5 S1 O3 Fe1 -42.73(19)
O4 S1 O3 Fe1 96.32(17)
C23 S1 O3 Fe1 -153.07(15)
N1 Fe1 O3 S1 79.81(16)
N4 Fe1 O3 S1 -98.47(16)
O6 Fe1 O3 S1 -9.40(17)
N3 Fe1 O3 S1 -152.12(14)
N2 Fe1 O3 S1 158.29(15)
C6 O1 C3 C4 -1.2(2)
C6 O1 C3 C2 179.72(16)
C1 C2 C3 O1 177.61(16)
C1 C2 C3 C4 -1.5(3)
O3 Fe1 N3 C15 -149.23(15)
N1 Fe1 N3 C15 -22.13(13)
N4 Fe1 N3 C15 155.23(13)
O6 Fe1 N3 C15 65.90(13)
N2 Fe1 N3 C15 -98.75(14)
O3 Fe1 N3 C16 86.16(19)
N1 Fe1 N3 C16 -146.74(11)
N4 Fe1 N3 C16 30.62(10)
O6 Fe1 N3 C16 -58.71(11)
N2 Fe1 N3 C16 136.64(11)
O3 Fe1 N3 C12 -31.9(2)
N1 Fe1 N3 C12 95.22(12)
N4 Fe1 N3 C12 -87.42(12)
O6 Fe1 N3 C12 -176.75(10)
N2 Fe1 N3 C12 18.60(10)
O3 Fe1 N4 C21 2.20(14)
N1 Fe1 N4 C21 -152.4(7)
O6 Fe1 N4 C21 -106.24(15)
N3 Fe1 N4 C21 166.77(14)
N2 Fe1 N4 C21 89.89(15)
O3 Fe1 N4 C17 176.33(11)
N1 Fe1 N4 C17 21.7(8)
O6 Fe1 N4 C17 67.89(13)
N3 Fe1 N4 C17 -19.10(11)
N2 Fe1 N4 C17 -95.98(13)
O1 C3 C4 C5 -178.31(15)
C2 C3 C4 C5 0.8(2)
C1 N1 C5 C4 -1.5(2)
Fe1 N1 C5 C4 168.56(12)
C1 N1 C5 C7 175.98(15)
Fe1 N1 C5 C7 -14.00(18)
C3 C4 C5 N1 0.8(2)
C3 C4 C5 C7 -176.54(15)
O8 S2 O6 Fe1 36.89(13)
O7 S2 O6 Fe1 -100.42(12)
C24 S2 O6 Fe1 148.84(10)
O3 Fe1 O6 S2 -45.38(11)
N1 Fe1 O6 S2 -137.13(10)
N4 Fe1 O6 S2 45.74(11)
N3 Fe1 O6 S2 123.34(11)
N2 Fe1 O6 S2 173.28(11)
C8 N2 C7 C5 -166.88(13)
C11 N2 C7 C5 79.47(16)
Fe1 N2 C7 C5 -38.92(14)
N1 C5 C7 N2 36.91(19)
C4 C5 C7 N2 -145.59(15)
C7 N2 C8 C9 -77.72(17)
C11 N2 C8 C9 39.65(18)
Fe1 N2 C8 C9 160.43(12)
N2 C8 C9 C10 -34.37(19)
C8 C9 C10 C11 15.47(19)
C8 N2 C11 C12 91.83(15)
C7 N2 C11 C12 -149.90(14)
Fe1 N2 C11 C12 -33.73(15)
C8 N2 C11 C10 -29.52(17)
C7 N2 C11 C10 88.76(16)
Fe1 N2 C11 C10 -155.07(11)
C9 C10 C11 N2 8.31(18)
C9 C10 C11 C12 -112.15(16)
C15 N3 C12 C11 84.09(16)
C16 N3 C12 C11 -158.53(13)
Fe1 N3 C12 C11 -42.88(14)
C15 N3 C12 C13 -36.32(17)
C16 N3 C12 C13 81.05(16)
Fe1 N3 C12 C13 -163.29(11)
N2 C11 C12 N3 52.08(18)
C10 C11 C12 N3 170.59(13)
N2 C11 C12 C13 169.14(13)
C10 C11 C12 C13 -72.35(19)
N3 C12 C13 C14 19.92(18)
C11 C12 C13 C14 -99.98(17)
C12 C13 C14 C15 3.6(2)
C16 N3 C15 C14 -78.65(17)
C12 N3 C15 C14 38.79(18)
Fe1 N3 C15 C14 158.50(12)
C13 C14 C15 N3 -26.1(2)
C15 N3 C16 C17 -168.46(13)
C12 N3 C16 C17 78.27(17)
Fe1 N3 C16 C17 -38.45(15)
C21 N4 C17 C18 0.5(2)
Fe1 N4 C17 C18 -174.29(12)
C21 N4 C17 C16 177.48(14)
Fe1 N4 C17 C16 2.71(17)
N3 C16 C17 N4 25.3(2)
N3 C16 C17 C18 -157.63(15)
N4 C17 C18 C19 0.1(2)
C16 C17 C18 C19 -176.83(15)
C22 O2 C19 C18 173.39(16)
C22 O2 C19 C20 -6.9(2)
C17 C18 C19 O2 179.12(14)
C17 C18 C19 C20 -0.6(2)
O2 C19 C20 C21 -179.10(15)
C18 C19 C20 C21 0.6(2)
C17 N4 C21 C20 -0.5(2)
Fe1 N4 C21 C20 173.50(12)
C19 C20 C21 N4 -0.1(2)
O5 S1 C23 F1 -175.52(14)
O4 S1 C23 F1 61.72(16)
O3 S1 C23 F1 -56.33(15)
O5 S1 C23 F3 -55.79(16)
O4 S1 C23 F3 -178.55(13)
O3 S1 C23 F3 63.40(15)
O5 S1 C23 F2 63.92(17)
O4 S1 C23 F2 -58.85(17)
O3 S1 C23 F2 -176.90(14)
O8 S2 C24 F6 56.81(15)
O7 S2 C24 F6 179.69(13)
O6 S2 C24 F6 -61.72(16)
O8 S2 C24 F4 177.00(14)
O7 S2 C24 F4 -60.12(17)
O6 S2 C24 F4 58.46(17)
O8 S2 C24 F5 -63.40(16)
O7 S2 C24 F5 59.48(16)
O6 S2 C24 F5 178.06(14)
